data_7033466
loop_
_publ_author_name
'Fernandes, Tiago A.'
'Sola\<rov\'a, Hana'
'C\'isa\<rov\'a, Ivana'
'Uhl\'ik, Filip'
'\<St\'icha, Martin'
'\<St\<epni\<cka, Petr'

_publ_section_title
;
 Synthesis of phosphinoferrocene amides and thioamides from carbamoyl
 chlorides and the structural chemistry of Group 11 metal complexes with
 these mixed-donor ligands.
;
_journal_issue 7
_journal_name_full 'Dalton transactions (Cambridge, England : 2003)'
_journal_page_first 3092
_journal_page_last 3108
_journal_paper_doi 10.1039/c4dt03279a
_journal_volume 44
_journal_year 2015
_chemical_formula_moiety 'C25 H24 Fe N O P S'
_chemical_formula_sum 'C25 H24 Fe N O P S'
_chemical_formula_weight 473.33
_chemical_name_systematic
; 
 ? 
;
_space_group_IT_number 2
_symmetry_cell_setting triclinic
_symmetry_space_group_name_Hall '-P 1'
_symmetry_space_group_name_H-M 'P -1'
_atom_sites_solution_hydrogens geom
_atom_sites_solution_primary direct
_atom_sites_solution_secondary difmap
_audit_creation_method SHELXL-97
_audit_update_record
;
2014-10-16 deposited with the CCDC.
2014-12-23 downloaded from the CCDC.
;
_cell_angle_alpha 87.1650(10)
_cell_angle_beta 89.7850(10)
_cell_angle_gamma 71.8190(10)
_cell_formula_units_Z 2
_cell_length_a 8.5443(2)
_cell_length_b 10.0465(3)
_cell_length_c 13.2078(3)
_cell_measurement_reflns_used 8855
_cell_measurement_temperature 150(2)
_cell_measurement_theta_max 27.5266
_cell_measurement_theta_min 2.5092
_cell_volume 1075.76(5)
_computing_cell_refinement 'SAINT V8.27B (Bruker AXS Inc., 2012)'
_computing_data_collection 'Bruker Instrument Service v2012.12.0.3'
_computing_data_reduction 'SAINT V8.27B (Bruker AXS Inc., 2012)'
_computing_molecular_graphics 'PLATON (Spek, 2003)'
_computing_publication_material 'PLATON (Spek, 2003)'
_computing_structure_refinement 'SHELXL-97 (Sheldrick, 2008)'
_computing_structure_solution 'SHELXS-97 (Sheldrick, 2008)'
_diffrn_ambient_temperature 150(2)
_diffrn_measured_fraction_theta_full 0.993
_diffrn_measured_fraction_theta_max 0.993
_diffrn_measurement_device_type 'Bruker APEX-II CCD'
_diffrn_measurement_method '\f and \w scans'
_diffrn_radiation_monochromator graphite
_diffrn_radiation_source 'fine-focus sealed tube'
_diffrn_radiation_type MoK\a
_diffrn_radiation_wavelength 0.71073
_diffrn_reflns_av_R_equivalents 0.0153
_diffrn_reflns_av_sigmaI/netI 0.0193
_diffrn_reflns_limit_h_max 11
_diffrn_reflns_limit_h_min -10
_diffrn_reflns_limit_k_max 13
_diffrn_reflns_limit_k_min -13
_diffrn_reflns_limit_l_max 17
_diffrn_reflns_limit_l_min -15
_diffrn_reflns_number 13660
_diffrn_reflns_theta_full 27.50
_diffrn_reflns_theta_max 27.50
_diffrn_reflns_theta_min 1.54
_exptl_absorpt_coefficient_mu 0.890
_exptl_absorpt_correction_T_max 0.782
_exptl_absorpt_correction_T_min 0.776
_exptl_absorpt_correction_type multi-scan
_exptl_absorpt_process_details 'SADABS V2012/1 (Bruker AXS Inc.)'
_exptl_crystal_colour orange
_exptl_crystal_density_diffrn 1.461
_exptl_crystal_density_method 'not measured'
_exptl_crystal_description plate
_exptl_crystal_F_000 492
_exptl_crystal_size_max 0.30
_exptl_crystal_size_mid 0.30
_exptl_crystal_size_min 0.29
_refine_diff_density_max 0.418
_refine_diff_density_min -0.246
_refine_diff_density_rms 0.051
_refine_ls_extinction_method none
_refine_ls_goodness_of_fit_ref 1.060
_refine_ls_hydrogen_treatment constr
_refine_ls_matrix_type full
_refine_ls_number_parameters 273
_refine_ls_number_reflns 4897
_refine_ls_number_restraints 0
_refine_ls_restrained_S_all 1.060
_refine_ls_R_factor_all 0.0302
_refine_ls_R_factor_gt 0.0267
_refine_ls_shift/su_max 0.001
_refine_ls_shift/su_mean 0.000
_refine_ls_structure_factor_coef Fsqd
_refine_ls_weighting_details 'calc w=1/[\s^2^(Fo^2^)+(0.0311P)^2^+0.5740P] where P=(Fo^2^+2Fc^2^)/3'
_refine_ls_weighting_scheme calc
_refine_ls_wR_factor_gt 0.0668
_refine_ls_wR_factor_ref 0.0686
_reflns_number_gt 4452
_reflns_number_total 4897
_reflns_threshold_expression >2sigma(I)
_cod_data_source_file c4dt03279a2.cif
_cod_data_source_block tfii
_cod_depositor_comments 'Adding full bibliography for 7033464--7033475.cif.'
_cod_database_code 7033466

loop_
_symmetry_equiv_pos_as_xyz
'x, y, z'
'-x, -y, -z'

loop_
_atom_site_label
_atom_site_type_symbol
_atom_site_fract_x
_atom_site_fract_y
_atom_site_fract_z
_atom_site_U_iso_or_equiv
_atom_site_adp_type
_atom_site_occupancy
_atom_site_symmetry_multiplicity
_atom_site_calc_flag
_atom_site_refinement_flags
Fe Fe 0.46593(3) 0.86113(2) 0.752669(15) 0.01709(7) Uani 1 1 d .
S S 0.02344(5) 0.86173(5) 0.72774(3) 0.02874(10) Uani 1 1 d .
P P 0.66005(4) 0.50725(4) 0.75940(3) 0.01546(8) Uani 1 1 d .
O O 0.75258(14) 0.51325(12) 0.66021(8) 0.0254(2) Uani 1 1 d .
N N 0.12537(17) 0.79480(14) 0.54251(10) 0.0251(3) Uani 1 1 d .
C1 C 0.29576(19) 0.89767(15) 0.63691(11) 0.0194(3) Uani 1 1 d .
C2 C 0.4604(2) 0.83674(17) 0.60092(11) 0.0239(3) Uani 1 1 d .
H2 H 0.5006 0.7506 0.5683 0.029 Uiso 1 1 calc R
C3 C 0.5525(2) 0.92761(18) 0.62264(13) 0.0296(4) Uani 1 1 d .
H3 H 0.6651 0.9128 0.6069 0.036 Uiso 1 1 calc R
C4 C 0.4479(2) 1.04446(17) 0.67193(13) 0.0283(4) Uani 1 1 d .
H4 H 0.4780 1.1217 0.6942 0.034 Uiso 1 1 calc R
C5 C 0.2907(2) 1.02566(16) 0.68205(12) 0.0221(3) Uani 1 1 d .
H5 H 0.1978 1.0875 0.7134 0.027 Uiso 1 1 calc R
C6 C 0.58165(18) 0.66953(15) 0.82018(11) 0.0176(3) Uani 1 1 d .
C7 C 0.6728(2) 0.76534(16) 0.83627(12) 0.0235(3) Uani 1 1 d .
H7 H 0.7826 0.7542 0.8157 0.028 Uiso 1 1 calc R
C8 C 0.5687(2) 0.87996(18) 0.88863(13) 0.0297(4) Uani 1 1 d .
H8 H 0.5975 0.9586 0.9093 0.036 Uiso 1 1 calc R
C9 C 0.4150(2) 0.85694(18) 0.90459(12) 0.0264(3) Uani 1 1 d .
H9 H 0.3231 0.9175 0.9376 0.032 Uiso 1 1 calc R
C10 C 0.42166(19) 0.72788(16) 0.86285(11) 0.0197(3) Uani 1 1 d .
H10 H 0.3351 0.6871 0.8631 0.024 Uiso 1 1 calc R
C11 C 0.15141(19) 0.84689(15) 0.62984(11) 0.0199(3) Uani 1 1 d .
C12 C 0.78791(18) 0.38800(15) 0.85539(11) 0.0172(3) Uani 1 1 d .
C13 C 0.82221(19) 0.43197(16) 0.94897(11) 0.0194(3) Uani 1 1 d .
H13 H 0.7723 0.5267 0.9657 0.023 Uiso 1 1 calc R
C14 C 0.92867(19) 0.33837(17) 1.01777(11) 0.0218(3) Uani 1 1 d .
H14 H 0.9509 0.3690 1.0815 0.026 Uiso 1 1 calc R
C15 C 1.00243(19) 0.20051(17) 0.99376(12) 0.0228(3) Uani 1 1 d .
H15 H 1.0763 0.1370 1.0407 0.027 Uiso 1 1 calc R
C16 C 0.9688(2) 0.15489(16) 0.90144(12) 0.0252(3) Uani 1 1 d .
H16 H 1.0189 0.0600 0.8852 0.030 Uiso 1 1 calc R
C17 C 0.8618(2) 0.24799(16) 0.83283(12) 0.0236(3) Uani 1 1 d .
H17 H 0.8384 0.2163 0.7698 0.028 Uiso 1 1 calc R
C18 C 0.48156(18) 0.45005(15) 0.74258(11) 0.0194(3) Uani 1 1 d .
C19 C 0.4066(2) 0.39996(19) 0.82227(13) 0.0294(4) Uani 1 1 d .
H19 H 0.4551 0.3849 0.8881 0.035 Uiso 1 1 calc R
C20 C 0.2586(2) 0.3716(2) 0.80517(16) 0.0389(5) Uani 1 1 d .
H20 H 0.2054 0.3390 0.8599 0.047 Uiso 1 1 calc R
C21 C 0.1898(2) 0.39084(19) 0.70905(17) 0.0379(5) Uani 1 1 d .
H21 H 0.0881 0.3736 0.6982 0.046 Uiso 1 1 calc R
C22 C 0.2677(2) 0.43482(18) 0.62875(16) 0.0347(4) Uani 1 1 d .
H22 H 0.2227 0.4437 0.5622 0.042 Uiso 1 1 calc R
C23 C 0.4119(2) 0.46609(17) 0.64537(13) 0.0259(3) Uani 1 1 d .
H23 H 0.4641 0.4988 0.5902 0.031 Uiso 1 1 calc R
C24 C 0.2056(3) 0.8129(2) 0.44666(12) 0.0368(4) Uani 1 1 d .
H24A H 0.2831 0.8651 0.4577 0.055 Uiso 1 1 calc R
H24B H 0.1220 0.8648 0.3964 0.055 Uiso 1 1 calc R
H24C H 0.2654 0.7206 0.4218 0.055 Uiso 1 1 calc R
C25 C -0.0103(2) 0.7373(2) 0.52990(15) 0.0358(4) Uani 1 1 d .
H25A H -0.0337 0.6973 0.5952 0.054 Uiso 1 1 calc R
H25B H 0.0204 0.6639 0.4807 0.054 Uiso 1 1 calc R
H25C H -0.1086 0.8122 0.5053 0.054 Uiso 1 1 calc R

loop_
_atom_site_aniso_label
_atom_site_aniso_U_11
_atom_site_aniso_U_22
_atom_site_aniso_U_33
_atom_site_aniso_U_23
_atom_site_aniso_U_13
_atom_site_aniso_U_12
Fe 0.01505(11) 0.01475(11) 0.02100(12) -0.00034(8) -0.00108(8) -0.00404(8)
S 0.0235(2) 0.0418(2) 0.0241(2) -0.00652(17) 0.00296(15) -0.01402(18)
P 0.01440(18) 0.01681(18) 0.01472(17) 0.00010(13) -0.00166(13) -0.00433(14)
O 0.0228(6) 0.0229(6) 0.0274(6) -0.0028(4) -0.0064(4) -0.0022(5)
N 0.0280(7) 0.0240(7) 0.0196(6) -0.0035(5) -0.0065(5) -0.0026(6)
C1 0.0218(8) 0.0183(7) 0.0152(7) 0.0034(5) -0.0012(5) -0.0025(6)
C2 0.0259(8) 0.0228(8) 0.0193(7) 0.0025(6) 0.0045(6) -0.0027(6)
C3 0.0248(9) 0.0280(9) 0.0348(9) 0.0073(7) 0.0072(7) -0.0078(7)
C4 0.0271(9) 0.0198(8) 0.0383(9) 0.0063(7) 0.0007(7) -0.0091(7)
C5 0.0226(8) 0.0160(7) 0.0250(8) 0.0032(6) -0.0009(6) -0.0025(6)
C6 0.0161(7) 0.0181(7) 0.0175(7) 0.0004(5) -0.0042(5) -0.0037(6)
C7 0.0177(7) 0.0216(8) 0.0310(8) -0.0023(6) -0.0072(6) -0.0057(6)
C8 0.0291(9) 0.0246(8) 0.0336(9) -0.0085(7) -0.0117(7) -0.0050(7)
C9 0.0262(8) 0.0277(8) 0.0201(7) -0.0060(6) -0.0024(6) -0.0001(7)
C10 0.0188(7) 0.0229(7) 0.0158(7) 0.0015(6) -0.0008(5) -0.0045(6)
C11 0.0207(8) 0.0164(7) 0.0180(7) 0.0019(5) -0.0051(6) 0.0004(6)
C12 0.0158(7) 0.0189(7) 0.0161(7) 0.0011(5) -0.0010(5) -0.0045(6)
C13 0.0204(7) 0.0190(7) 0.0181(7) -0.0012(5) 0.0000(6) -0.0051(6)
C14 0.0227(8) 0.0267(8) 0.0167(7) 0.0007(6) -0.0034(6) -0.0090(6)
C15 0.0205(8) 0.0238(8) 0.0220(7) 0.0070(6) -0.0040(6) -0.0052(6)
C16 0.0288(9) 0.0176(7) 0.0251(8) 0.0010(6) -0.0004(6) -0.0015(6)
C17 0.0295(9) 0.0205(7) 0.0188(7) -0.0028(6) -0.0024(6) -0.0046(6)
C18 0.0159(7) 0.0170(7) 0.0253(7) -0.0051(6) 0.0010(6) -0.0047(6)
C19 0.0344(10) 0.0337(9) 0.0271(8) -0.0101(7) 0.0069(7) -0.0193(8)
C20 0.0371(11) 0.0389(10) 0.0504(12) -0.0181(9) 0.0206(9) -0.0239(9)
C21 0.0199(8) 0.0294(9) 0.0668(13) -0.0191(9) -0.0015(8) -0.0084(7)
C22 0.0279(9) 0.0246(8) 0.0503(11) -0.0011(8) -0.0175(8) -0.0061(7)
C23 0.0254(8) 0.0206(8) 0.0310(8) 0.0017(6) -0.0093(7) -0.0064(6)
C24 0.0470(11) 0.0414(10) 0.0161(8) -0.0039(7) -0.0043(7) -0.0050(9)
C25 0.0294(9) 0.0363(10) 0.0393(10) -0.0115(8) -0.0138(8) -0.0051(8)

loop_
_atom_type_symbol
_atom_type_description
_atom_type_scat_dispersion_real
_atom_type_scat_dispersion_imag
_atom_type_scat_source
C C 0.0033 0.0016 'International Tables Vol C Tables 4.2.6.8 and 6.1.1.4'
H H 0.0000 0.0000 'International Tables Vol C Tables 4.2.6.8 and 6.1.1.4'
N N 0.0061 0.0033 'International Tables Vol C Tables 4.2.6.8 and 6.1.1.4'
O O 0.0106 0.0060 'International Tables Vol C Tables 4.2.6.8 and 6.1.1.4'
P P 0.1023 0.0942 'International Tables Vol C Tables 4.2.6.8 and 6.1.1.4'
S S 0.1246 0.1234 'International Tables Vol C Tables 4.2.6.8 and 6.1.1.4'
Fe Fe 0.3463 0.8444 'International Tables Vol C Tables 4.2.6.8 and 6.1.1.4'

loop_
_geom_angle_atom_site_label_1
_geom_angle_atom_site_label_2
_geom_angle_atom_site_label_3
_geom_angle
C7 Fe C6 41.47(6)
C7 Fe C3 103.69(7)
C6 Fe C3 121.14(7)
C7 Fe C2 120.80(7)
C6 Fe C2 107.42(6)
C3 Fe C2 40.82(7)
C7 Fe C5 156.13(6)
C6 Fe C5 161.64(6)
C3 Fe C5 68.72(7)
C2 Fe C5 69.03(6)
C7 Fe C10 69.26(6)
C6 Fe C10 41.22(6)
C3 Fe C10 159.72(7)
C2 Fe C10 125.37(6)
C5 Fe C10 125.18(6)
C7 Fe C8 40.95(6)
C6 Fe C8 69.08(6)
C3 Fe C8 119.40(8)
C2 Fe C8 156.19(7)
C5 Fe C8 121.65(7)
C10 Fe C8 68.42(7)
C7 Fe C4 119.06(7)
C6 Fe C4 156.46(7)
C3 Fe C4 40.77(7)
C2 Fe C4 68.72(7)
C5 Fe C4 40.66(7)
C10 Fe C4 159.33(7)
C8 Fe C4 104.64(7)
C7 Fe C9 68.78(7)
C6 Fe C9 68.90(6)
C3 Fe C9 156.28(7)
C2 Fe C9 162.16(7)
C5 Fe C9 108.64(6)
C10 Fe C9 40.53(6)
C8 Fe C9 40.44(7)
C4 Fe C9 121.81(7)
C7 Fe C1 159.26(6)
C6 Fe C1 124.63(6)
C3 Fe C1 68.91(7)
C2 Fe C1 41.19(6)
C5 Fe C1 40.98(6)
C10 Fe C1 110.68(6)
C8 Fe C1 159.61(7)
C4 Fe C1 68.70(7)
C9 Fe C1 125.54(6)
O P C6 115.71(7)
O P C18 112.81(7)
C6 P C18 104.23(7)
O P C12 112.50(6)
C6 P C12 104.42(7)
C18 P C12 106.26(7)
C11 N C25 121.62(15)
C11 N C24 124.39(15)
C25 N C24 113.02(14)
C5 C1 C2 107.05(14)
C5 C1 C11 123.52(14)
C2 C1 C11 129.42(14)
C5 C1 Fe 68.99(9)
C2 C1 Fe 68.69(9)
C11 C1 Fe 128.33(10)
C3 C2 C1 108.07(14)
C3 C2 Fe 69.52(9)
C1 C2 Fe 70.12(8)
C3 C2 H2 126.0
C1 C2 H2 126.0
Fe C2 H2 126.0
C2 C3 C4 108.42(15)
C2 C3 Fe 69.66(9)
C4 C3 Fe 70.12(9)
C2 C3 H3 125.8
C4 C3 H3 125.8
Fe C3 H3 126.0
C5 C4 C3 108.04(15)
C5 C4 Fe 69.43(9)
C3 C4 Fe 69.11(9)
C5 C4 H4 126.0
C3 C4 H4 126.0
Fe C4 H4 127.1
C4 C5 C1 108.41(14)
C4 C5 Fe 69.91(9)
C1 C5 Fe 70.03(9)
C4 C5 H5 125.8
C1 C5 H5 125.8
Fe C5 H5 125.8
C10 C6 C7 107.36(13)
C10 C6 P 127.74(11)
C7 C6 P 124.90(12)
C10 C6 Fe 69.80(8)
C7 C6 Fe 69.18(9)
P C6 Fe 126.96(8)
C8 C7 C6 107.65(14)
C8 C7 Fe 70.10(9)
C6 C7 Fe 69.35(8)
C8 C7 H7 126.2
C6 C7 H7 126.2
Fe C7 H7 126.0
C9 C8 C7 108.50(14)
C9 C8 Fe 70.10(9)
C7 C8 Fe 68.95(9)
C9 C8 H8 125.7
C7 C8 H8 125.7
Fe C8 H8 126.8
C8 C9 C10 108.31(14)
C8 C9 Fe 69.46(10)
C10 C9 Fe 69.35(9)
C8 C9 H9 125.8
C10 C9 H9 125.8
Fe C9 H9 126.9
C9 C10 C6 108.18(14)
C9 C10 Fe 70.12(9)
C6 C10 Fe 68.98(8)
C9 C10 H10 125.9
C6 C10 H10 125.9
Fe C10 H10 126.6
N C11 C1 117.81(14)
N C11 S 122.34(13)
C1 C11 S 119.80(11)
C13 C12 C17 118.71(13)
C13 C12 P 122.57(11)
C17 C12 P 118.64(11)
C14 C13 C12 120.46(14)
C14 C13 H13 119.8
C12 C13 H13 119.8
C15 C14 C13 120.12(14)
C15 C14 H14 119.9
C13 C14 H14 119.9
C14 C15 C16 120.15(14)
C14 C15 H15 119.9
C16 C15 H15 119.9
C15 C16 C17 119.83(15)
C15 C16 H16 120.1
C17 C16 H16 120.1
C16 C17 C12 120.72(14)
C16 C17 H17 119.6
C12 C17 H17 119.6
C19 C18 C23 119.38(15)
C19 C18 P 122.85(12)
C23 C18 P 117.65(12)
C18 C19 C20 119.59(17)
C18 C19 H19 120.2
C20 C19 H19 120.2
C21 C20 C19 120.17(17)
C21 C20 H20 119.9
C19 C20 H20 119.9
C22 C21 C20 120.40(17)
C22 C21 H21 119.8
C20 C21 H21 119.8
C21 C22 C23 119.75(17)
C21 C22 H22 120.1
C23 C22 H22 120.1
C22 C23 C18 120.61(17)
C22 C23 H23 119.7
C18 C23 H23 119.7
N C24 H24A 109.5
N C24 H24B 109.5
H24A C24 H24B 109.5
N C24 H24C 109.5
H24A C24 H24C 109.5
H24B C24 H24C 109.5
N C25 H25A 109.5
N C25 H25B 109.5
H25A C25 H25B 109.5
N C25 H25C 109.5
H25A C25 H25C 109.5
H25B C25 H25C 109.5

loop_
_geom_bond_atom_site_label_1
_geom_bond_atom_site_label_2
_geom_bond_distance
Fe C7 2.0292(16)
Fe C6 2.0316(15)
Fe C3 2.0318(16)
Fe C2 2.0337(15)
Fe C5 2.0390(15)
Fe C10 2.0426(15)
Fe C8 2.0445(16)
Fe C4 2.0453(16)
Fe C9 2.0529(16)
Fe C1 2.0529(15)
S C11 1.6723(16)
P O 1.5360(12)
P C6 1.7875(15)
P C18 1.8076(15)
P C12 1.8109(15)
N C11 1.3371(19)
N C25 1.461(2)
N C24 1.468(2)
C1 C5 1.432(2)
C1 C2 1.438(2)
C1 C11 1.479(2)
C2 C3 1.418(2)
C2 H2 0.9500
C3 C4 1.420(2)
C3 H3 0.9500
C4 C5 1.419(2)
C4 H4 0.9500
C5 H5 0.9500
C6 C10 1.434(2)
C6 C7 1.438(2)
C7 C8 1.425(2)
C7 H7 0.9500
C8 C9 1.416(3)
C8 H8 0.9500
C9 C10 1.419(2)
C9 H9 0.9500
C10 H10 0.9500
C12 C13 1.395(2)
C12 C17 1.397(2)
C13 C14 1.388(2)
C13 H13 0.9500
C14 C15 1.383(2)
C14 H14 0.9500
C15 C16 1.386(2)
C15 H15 0.9500
C16 C17 1.386(2)
C16 H16 0.9500
C17 H17 0.9500
C18 C19 1.384(2)
C18 C23 1.398(2)
C19 C20 1.402(3)
C19 H19 0.9500
C20 C21 1.380(3)
C20 H20 0.9500
C21 C22 1.377(3)
C21 H21 0.9500
C22 C23 1.384(2)
C22 H22 0.9500
C23 H23 0.9500
C24 H24A 0.9800
C24 H24B 0.9800
C24 H24C 0.9800
C25 H25A 0.9800
C25 H25B 0.9800
C25 H25C 0.9800
